data_1504563
loop_
_publ_author_name
'Kawaguchi, Keiko'
'Nakano, Koji'
'Nozaki, Kyoko'

_publ_section_title
;
 Synthesis, structures, and properties of unsymmetrical heteroacenes
 containing both pyrrole and furan rings.
;
_journal_issue 6
_journal_name_full 'Organic letters'
_journal_page_first 1199
_journal_page_last 1202
_journal_paper_doi 10.1021/ol703110g
_journal_volume 10
_journal_year 2008
_chemical_formula_sum 'C34 H35 N O2'
_chemical_formula_weight 489.63
_chemical_name_systematic
; 
 ? 
;
_space_group_IT_number 2
_symmetry_cell_setting triclinic
_symmetry_space_group_name_Hall '-P 1'
_symmetry_space_group_name_H-M 'P -1'
_atom_sites_solution_hydrogens geom
_atom_sites_solution_primary direct
_atom_sites_solution_secondary difmap
_audit_creation_method SHELXL-97
_cell_angle_alpha 79.59(2)
_cell_angle_beta 80.19(2)
_cell_angle_gamma 73.716(20)
_cell_formula_units_Z 2
_cell_length_a 7.456(4)
_cell_length_b 9.716(5)
_cell_length_c 19.358(10)
_cell_measurement_reflns_used 3700
_cell_measurement_temperature 103(2)
_cell_measurement_theta_max 27.4835
_cell_measurement_theta_min 3.0910
_cell_volume 1313.2(12)
_computing_cell_refinement 'RIGAKU CrystalClear'
_computing_data_collection 'RIGAKU CrystalClear'
_computing_data_reduction 'RIGAKU CrystalClear'
_computing_molecular_graphics ORTEP-III
_computing_structure_refinement 'SHELXL-97 (Sheldrick, 1997)'
_computing_structure_solution SIR-97
_diffrn_ambient_temperature 103(2)
_diffrn_detector_area_resol_mean 7.31
_diffrn_measured_fraction_theta_full 0.976
_diffrn_measured_fraction_theta_max 0.976
_diffrn_measurement_device_type 'RIGAKU/MSC Meacury CCD'
_diffrn_measurement_method 'omega scans'
_diffrn_radiation_monochromator graphite
_diffrn_radiation_source 'fine-focus sealed tube'
_diffrn_radiation_type MoK\a
_diffrn_radiation_wavelength 0.71070
_diffrn_reflns_av_R_equivalents 0.0296
_diffrn_reflns_av_sigmaI/netI 0.0463
_diffrn_reflns_limit_h_max 8
_diffrn_reflns_limit_h_min -8
_diffrn_reflns_limit_k_max 11
_diffrn_reflns_limit_k_min -11
_diffrn_reflns_limit_l_max 19
_diffrn_reflns_limit_l_min -22
_diffrn_reflns_number 8590
_diffrn_reflns_theta_full 25.00
_diffrn_reflns_theta_max 25.00
_diffrn_reflns_theta_min 3.09
_exptl_absorpt_coefficient_mu 0.076
_exptl_absorpt_correction_T_max 0.9925
_exptl_absorpt_correction_T_min 0.9560
_exptl_absorpt_correction_type multi-scan
_exptl_crystal_colour Colorless
_exptl_crystal_density_diffrn 1.238
_exptl_crystal_density_method 'not measured'
_exptl_crystal_description Prism
_exptl_crystal_F_000 524
_exptl_crystal_size_max 0.60
_exptl_crystal_size_mid 0.10
_exptl_crystal_size_min 0.10
_refine_diff_density_max 0.183
_refine_diff_density_min -0.279
_refine_diff_density_rms 0.048
_refine_ls_extinction_method none
_refine_ls_goodness_of_fit_ref 1.089
_refine_ls_hydrogen_treatment constr
_refine_ls_matrix_type full
_refine_ls_number_parameters 335
_refine_ls_number_reflns 4502
_refine_ls_number_restraints 0
_refine_ls_restrained_S_all 1.089
_refine_ls_R_factor_all 0.0764
_refine_ls_R_factor_gt 0.0537
_refine_ls_shift/su_max 0.000
_refine_ls_shift/su_mean 0.000
_refine_ls_structure_factor_coef Fsqd
_refine_ls_weighting_details 'calc w=1/[\s^2^(Fo^2^)+(0.0703P)^2^+0.1410P] where P=(Fo^2^+2Fc^2^)/3'
_refine_ls_weighting_scheme calc
_refine_ls_wR_factor_gt 0.1259
_refine_ls_wR_factor_ref 0.1418
_reflns_number_gt 3411
_reflns_number_total 4502
_reflns_threshold_expression >2sigma(I)
_cod_data_source_file ol703110g-file005.cif
_cod_data_source_block 4-C10H21O-C6H4-bfc
_cod_depositor_comments
;
The following automatic conversions were performed:
'_atom_site_symetry_multiplicity' tag replaced with
'_atom_site_symmetry_multiplicity'.

Automatic conversion script
Id: cif_correct_tags 1440 2010-10-19 06:21:57Z saulius 

The following automatic conversions were performed:

'_exptl_absorpt_correction_type' value 'Multi-scan' changed to
'multi-scan' according to
/home/saulius/struct/CIF-dictionaries/cif_core.dic dictionary named
'cif_core.dic' version 2.4.1 from 2010-06-29.

Automatic conversion script
Id: cif_fix_values 1715 2011-07-08 13:25:40Z adriana 
;
_cod_original_cell_volume 1313.2(11)
_cod_original_sg_symbol_H-M P-1
_cod_database_code 1504563

loop_
_symmetry_equiv_pos_as_xyz
'x, y, z'
'-x, -y, -z'

loop_
_atom_site_label
_atom_site_type_symbol
_atom_site_fract_x
_atom_site_fract_y
_atom_site_fract_z
_atom_site_U_iso_or_equiv
_atom_site_adp_type
_atom_site_occupancy
_atom_site_symmetry_multiplicity
_atom_site_calc_flag
_atom_site_refinement_flags
C1 C 0.2840(3) 0.5970(2) 0.22143(10) 0.0228(5) Uani 1 1 d .
H1 H 0.3563 0.5764 0.2597 0.027 Uiso 1 1 calc R
C2 C 0.1240(3) 0.7103(2) 0.21855(11) 0.0261(5) Uani 1 1 d .
H2 H 0.0864 0.7689 0.2555 0.031 Uiso 1 1 calc R
C3 C 0.0151(3) 0.7413(2) 0.16240(11) 0.0264(5) Uani 1 1 d .
H3 H -0.0950 0.8196 0.1620 0.032 Uiso 1 1 calc R
C4 C 0.0679(3) 0.6584(2) 0.10775(11) 0.0226(5) Uani 1 1 d .
H4 H -0.0050 0.6797 0.0696 0.027 Uiso 1 1 calc R
C5 C 0.2290(3) 0.5431(2) 0.10927(10) 0.0191(4) Uani 1 1 d .
C6 C 0.3213(3) 0.4368(2) 0.06259(10) 0.0183(4) Uani 1 1 d .
C7 C 0.2840(3) 0.4150(2) -0.00239(10) 0.0198(5) Uani 1 1 d .
H5 H 0.1809 0.4764 -0.0251 0.024 Uiso 1 1 calc R
C8 C 0.4056(3) 0.2993(2) -0.03129(10) 0.0203(5) Uani 1 1 d .
O1 O 0.38969(18) 0.25934(14) -0.09501(7) 0.0224(3) Uani 1 1 d .
C9 C 0.5377(3) 0.1374(2) -0.10402(10) 0.0193(4) Uani 1 1 d .
C10 C 0.5746(3) 0.0636(2) -0.16118(11) 0.0251(5) Uani 1 1 d .
H6 H 0.4990 0.0935 -0.1987 0.030 Uiso 1 1 calc R
C11 C 0.7278(3) -0.0568(2) -0.16130(11) 0.0270(5) Uani 1 1 d .
H7 H 0.7580 -0.1111 -0.1998 0.032 Uiso 1 1 calc R
C12 C 0.8388(3) -0.1000(2) -0.10575(11) 0.0264(5) Uani 1 1 d .
H8 H 0.9428 -0.1831 -0.1071 0.032 Uiso 1 1 calc R
C13 C 0.7989(3) -0.0232(2) -0.04910(11) 0.0237(5) Uani 1 1 d .
H9 H 0.8742 -0.0533 -0.0114 0.028 Uiso 1 1 calc R
C14 C 0.6469(3) 0.0988(2) -0.04791(10) 0.0191(4) Uani 1 1 d .
C15 C 0.5615(3) 0.2056(2) -0.00030(10) 0.0189(4) Uani 1 1 d .
C16 C 0.6024(3) 0.2286(2) 0.06363(10) 0.0200(5) Uani 1 1 d .
H10 H 0.7081 0.1685 0.0852 0.024 Uiso 1 1 calc R
C17 C 0.4793(3) 0.3446(2) 0.09398(10) 0.0189(4) Uani 1 1 d .
N1 N 0.4861(2) 0.39305(17) 0.15721(8) 0.0197(4) Uani 1 1 d .
C18 C 0.3358(3) 0.5138(2) 0.16621(10) 0.0201(5) Uani 1 1 d .
C19 C 0.6369(3) 0.3386(2) 0.19980(10) 0.0203(5) Uani 1 1 d .
C20 C 0.6797(3) 0.1952(2) 0.23056(10) 0.0210(5) Uani 1 1 d .
H11 H 0.6090 0.1325 0.2235 0.025 Uiso 1 1 calc R
C21 C 0.8263(3) 0.1432(2) 0.27172(10) 0.0216(5) Uani 1 1 d .
H12 H 0.8577 0.0441 0.2919 0.026 Uiso 1 1 calc R
C22 C 0.9277(3) 0.2358(2) 0.28356(10) 0.0190(4) Uani 1 1 d .
C23 C 0.8861(3) 0.3791(2) 0.25229(10) 0.0218(5) Uani 1 1 d .
H13 H 0.9561 0.4422 0.2595 0.026 Uiso 1 1 calc R
C24 C 0.7405(3) 0.4300(2) 0.21017(10) 0.0234(5) Uani 1 1 d .
H14 H 0.7119 0.5280 0.1884 0.028 Uiso 1 1 calc R
O2 O 1.06959(19) 0.17312(14) 0.32570(7) 0.0232(3) Uani 1 1 d .
C25 C 1.1776(3) 0.2657(2) 0.33853(11) 0.0230(5) Uani 1 1 d .
H15 H 1.0936 0.3470 0.3621 0.028 Uiso 1 1 calc R
H16 H 1.2393 0.3064 0.2931 0.028 Uiso 1 1 calc R
C26 C 1.3243(3) 0.1779(2) 0.38504(10) 0.0222(5) Uani 1 1 d .
H17 H 1.4137 0.1016 0.3595 0.027 Uiso 1 1 calc R
H18 H 1.2625 0.1299 0.4283 0.027 Uiso 1 1 calc R
C27 C 1.4323(3) 0.2733(2) 0.40581(11) 0.0233(5) Uani 1 1 d .
H19 H 1.4901 0.3232 0.3621 0.028 Uiso 1 1 calc R
H20 H 1.3419 0.3485 0.4317 0.028 Uiso 1 1 calc R
C28 C 1.5859(3) 0.1914(2) 0.45164(10) 0.0230(5) Uani 1 1 d .
H21 H 1.5291 0.1390 0.4947 0.028 Uiso 1 1 calc R
H22 H 1.6790 0.1184 0.4252 0.028 Uiso 1 1 calc R
C29 C 1.6873(3) 0.2889(2) 0.47364(11) 0.0238(5) Uani 1 1 d .
H23 H 1.5944 0.3602 0.5011 0.029 Uiso 1 1 calc R
H24 H 1.7407 0.3433 0.4305 0.029 Uiso 1 1 calc R
C30 C 1.8452(3) 0.2083(2) 0.51795(11) 0.0241(5) Uani 1 1 d .
H25 H 1.9400 0.1389 0.4901 0.029 Uiso 1 1 calc R
H26 H 1.7927 0.1519 0.5605 0.029 Uiso 1 1 calc R
C31 C 1.9426(3) 0.3075(2) 0.54121(11) 0.0234(5) Uani 1 1 d .
H27 H 1.8473 0.3772 0.5688 0.028 Uiso 1 1 calc R
H28 H 1.9949 0.3637 0.4985 0.028 Uiso 1 1 calc R
C32 C 2.1007(3) 0.2290(2) 0.58581(11) 0.0225(5) Uani 1 1 d .
H29 H 2.0492 0.1711 0.6280 0.027 Uiso 1 1 calc R
H30 H 2.1977 0.1609 0.5579 0.027 Uiso 1 1 calc R
C33 C 2.1937(3) 0.3294(2) 0.60997(11) 0.0277(5) Uani 1 1 d .
H31 H 2.0961 0.3993 0.6367 0.033 Uiso 1 1 calc R
H32 H 2.2487 0.3850 0.5677 0.033 Uiso 1 1 calc R
C34 C 2.3483(3) 0.2506(3) 0.65654(12) 0.0369(6) Uani 1 1 d .
H33 H 2.2944 0.1972 0.6992 0.055 Uiso 1 1 calc R
H34 H 2.4022 0.3213 0.6701 0.055 Uiso 1 1 calc R
H35 H 2.4472 0.1826 0.6302 0.055 Uiso 1 1 calc R

loop_
_atom_site_aniso_label
_atom_site_aniso_U_11
_atom_site_aniso_U_22
_atom_site_aniso_U_33
_atom_site_aniso_U_23
_atom_site_aniso_U_13
_atom_site_aniso_U_12
C1 0.0233(11) 0.0265(11) 0.0216(11) -0.0029(9) -0.0030(9) -0.0114(9)
C2 0.0243(12) 0.0301(12) 0.0262(11) -0.0096(10) 0.0040(9) -0.0115(10)
C3 0.0220(11) 0.0257(11) 0.0307(12) -0.0039(10) -0.0003(9) -0.0065(9)
C4 0.0199(11) 0.0261(11) 0.0241(11) -0.0016(9) -0.0033(9) -0.0104(9)
C5 0.0184(10) 0.0200(10) 0.0212(10) -0.0023(8) -0.0029(8) -0.0087(9)
C6 0.0181(10) 0.0188(10) 0.0209(10) -0.0007(8) -0.0041(8) -0.0099(8)
C7 0.0194(11) 0.0219(11) 0.0201(10) 0.0000(9) -0.0048(8) -0.0093(9)
C8 0.0220(11) 0.0269(11) 0.0165(10) -0.0039(9) -0.0028(8) -0.0129(9)
O1 0.0240(8) 0.0256(8) 0.0204(7) -0.0052(6) -0.0058(6) -0.0080(6)
C9 0.0171(10) 0.0198(10) 0.0216(10) -0.0031(8) -0.0027(8) -0.0057(9)
C10 0.0265(12) 0.0301(12) 0.0236(11) -0.0057(9) -0.0032(9) -0.0140(10)
C11 0.0279(12) 0.0299(12) 0.0280(12) -0.0096(10) 0.0009(10) -0.0141(10)
C12 0.0220(11) 0.0259(12) 0.0329(12) -0.0061(10) 0.0006(9) -0.0097(9)
C13 0.0196(11) 0.0267(11) 0.0272(11) -0.0015(9) -0.0043(9) -0.0101(9)
C14 0.0179(10) 0.0219(11) 0.0205(10) -0.0030(9) -0.0003(8) -0.0112(9)
C15 0.0191(10) 0.0211(10) 0.0186(10) -0.0004(8) -0.0031(8) -0.0098(9)
C16 0.0165(10) 0.0228(11) 0.0220(10) 0.0015(9) -0.0059(8) -0.0080(9)
C17 0.0192(10) 0.0206(10) 0.0202(10) -0.0016(9) -0.0042(8) -0.0103(9)
N1 0.0179(9) 0.0245(9) 0.0191(9) -0.0055(7) -0.0072(7) -0.0052(8)
C18 0.0180(10) 0.0236(11) 0.0203(10) -0.0011(9) -0.0023(8) -0.0096(9)
C19 0.0209(11) 0.0260(11) 0.0166(10) -0.0037(9) -0.0037(8) -0.0091(9)
C20 0.0209(11) 0.0240(11) 0.0211(10) -0.0051(9) -0.0031(9) -0.0092(9)
C21 0.0241(11) 0.0198(10) 0.0217(10) -0.0012(9) -0.0046(9) -0.0072(9)
C22 0.0172(10) 0.0238(11) 0.0164(10) -0.0031(8) -0.0047(8) -0.0042(9)
C23 0.0235(11) 0.0241(11) 0.0223(10) -0.0039(9) -0.0056(9) -0.0115(9)
C24 0.0276(12) 0.0217(11) 0.0218(10) 0.0000(9) -0.0079(9) -0.0070(9)
O2 0.0250(8) 0.0242(8) 0.0244(8) -0.0005(6) -0.0116(6) -0.0095(6)
C25 0.0250(11) 0.0240(11) 0.0240(11) -0.0042(9) -0.0055(9) -0.0110(9)
C26 0.0219(11) 0.0248(11) 0.0213(10) -0.0046(9) -0.0056(9) -0.0060(9)
C27 0.0231(11) 0.0246(11) 0.0244(11) -0.0053(9) -0.0070(9) -0.0063(9)
C28 0.0238(11) 0.0247(11) 0.0231(11) -0.0035(9) -0.0062(9) -0.0086(9)
C29 0.0236(11) 0.0218(11) 0.0285(11) -0.0039(9) -0.0076(9) -0.0068(9)
C30 0.0250(11) 0.0248(11) 0.0258(11) -0.0038(9) -0.0060(9) -0.0100(9)
C31 0.0225(11) 0.0226(11) 0.0268(11) -0.0041(9) -0.0076(9) -0.0053(9)
C32 0.0226(11) 0.0241(11) 0.0227(10) -0.0050(9) -0.0069(9) -0.0057(9)
C33 0.0302(12) 0.0282(12) 0.0293(12) -0.0060(10) -0.0120(10) -0.0087(10)
C34 0.0352(14) 0.0459(15) 0.0350(13) -0.0090(11) -0.0139(11) -0.0116(11)

loop_
_atom_type_symbol
_atom_type_description
_atom_type_scat_dispersion_real
_atom_type_scat_dispersion_imag
_atom_type_scat_source
C C 0.0033 0.0016 'International Tables Vol C Tables 4.2.6.8 and 6.1.1.4'
H H 0.0000 0.0000 'International Tables Vol C Tables 4.2.6.8 and 6.1.1.4'
N N 0.0061 0.0033 'International Tables Vol C Tables 4.2.6.8 and 6.1.1.4'
O O 0.0106 0.0060 'International Tables Vol C Tables 4.2.6.8 and 6.1.1.4'

loop_
_geom_angle_atom_site_label_1
_geom_angle_atom_site_label_2
_geom_angle_atom_site_label_3
_geom_angle
C2 C1 C18 117.66(19)
C2 C1 H1 121.2
C18 C1 H1 121.2
C1 C2 C3 121.72(19)
C1 C2 H2 119.1
C3 C2 H2 119.1
C4 C3 C2 120.22(19)
C4 C3 H3 119.9
C2 C3 H3 119.9
C3 C4 C5 119.30(19)
C3 C4 H4 120.3
C5 C4 H4 120.3
C4 C5 C18 119.48(18)
C4 C5 C6 133.62(18)
C18 C5 C6 106.90(16)
C7 C6 C17 120.40(18)
C7 C6 C5 132.70(18)
C17 C6 C5 106.89(17)
C8 C7 C6 115.72(18)
C8 C7 H5 122.1
C6 C7 H5 122.1
C7 C8 O1 124.03(17)
C7 C8 C15 124.53(18)
O1 C8 C15 111.44(17)
C9 O1 C8 105.35(14)
C10 C9 O1 124.37(17)
C10 C9 C14 123.72(18)
O1 C9 C14 111.91(17)
C9 C10 C11 116.66(19)
C9 C10 H6 121.7
C11 C10 H6 121.7
C10 C11 C12 121.32(19)
C10 C11 H7 119.3
C12 C11 H7 119.3
C13 C12 C11 120.75(19)
C13 C12 H8 119.6
C11 C12 H8 119.6
C12 C13 C14 119.14(19)
C12 C13 H9 120.4
C14 C13 H9 120.4
C13 C14 C9 118.40(18)
C13 C14 C15 135.99(19)
C9 C14 C15 105.61(16)
C16 C15 C8 120.13(18)
C16 C15 C14 134.20(18)
C8 C15 C14 105.68(17)
C17 C16 C15 116.05(18)
C17 C16 H10 122.0
C15 C16 H10 122.0
C16 C17 N1 128.42(18)
C16 C17 C6 123.14(18)
N1 C17 C6 108.44(16)
C18 N1 C17 108.55(15)
C18 N1 C19 125.89(16)
C17 N1 C19 125.07(16)
N1 C18 C1 129.16(18)
N1 C18 C5 109.21(17)
C1 C18 C5 121.61(18)
C20 C19 C24 119.96(18)
C20 C19 N1 120.14(18)
C24 C19 N1 119.90(17)
C19 C20 C21 119.83(19)
C19 C20 H11 120.1
C21 C20 H11 120.1
C20 C21 C22 120.26(18)
C20 C21 H12 119.9
C22 C21 H12 119.9
O2 C22 C23 124.51(18)
O2 C22 C21 115.52(17)
C23 C22 C21 119.95(18)
C22 C23 C24 119.39(19)
C22 C23 H13 120.3
C24 C23 H13 120.3
C19 C24 C23 120.57(18)
C19 C24 H14 119.7
C23 C24 H14 119.7
C22 O2 C25 116.83(15)
O2 C25 C26 108.78(16)
O2 C25 H15 109.9
C26 C25 H15 109.9
O2 C25 H16 109.9
C26 C25 H16 109.9
H15 C25 H16 108.3
C25 C26 C27 111.18(16)
C25 C26 H17 109.4
C27 C26 H17 109.4
C25 C26 H18 109.4
C27 C26 H18 109.4
H17 C26 H18 108.0
C28 C27 C26 114.13(17)
C28 C27 H19 108.7
C26 C27 H19 108.7
C28 C27 H20 108.7
C26 C27 H20 108.7
H19 C27 H20 107.6
C29 C28 C27 113.28(16)
C29 C28 H21 108.9
C27 C28 H21 108.9
C29 C28 H22 108.9
C27 C28 H22 108.9
H21 C28 H22 107.7
C28 C29 C30 114.07(16)
C28 C29 H23 108.7
C30 C29 H23 108.7
C28 C29 H24 108.7
C30 C29 H24 108.7
H23 C29 H24 107.6
C29 C30 C31 113.58(17)
C29 C30 H25 108.9
C31 C30 H25 108.9
C29 C30 H26 108.9
C31 C30 H26 108.9
H25 C30 H26 107.7
C30 C31 C32 114.37(16)
C30 C31 H27 108.7
C32 C31 H27 108.7
C30 C31 H28 108.7
C32 C31 H28 108.7
H27 C31 H28 107.6
C33 C32 C31 113.82(17)
C33 C32 H29 108.8
C31 C32 H29 108.8
C33 C32 H30 108.8
C31 C32 H30 108.8
H29 C32 H30 107.7
C32 C33 C34 113.70(18)
C32 C33 H31 108.8
C34 C33 H31 108.8
C32 C33 H32 108.8
C34 C33 H32 108.8
H31 C33 H32 107.7
C33 C34 H33 109.5
C33 C34 H34 109.5
H33 C34 H34 109.5
C33 C34 H35 109.5
H33 C34 H35 109.5
H34 C34 H35 109.5

loop_
_geom_bond_atom_site_label_1
_geom_bond_atom_site_label_2
_geom_bond_distance
C1 C2 1.379(3)
C1 C18 1.393(3)
C1 H1 0.9500
C2 C3 1.406(3)
C2 H2 0.9500
C3 C4 1.383(3)
C3 H3 0.9500
C4 C5 1.394(3)
C4 H4 0.9500
C5 C18 1.410(3)
C5 C6 1.444(3)
C6 C7 1.398(3)
C6 C17 1.419(3)
C7 C8 1.372(3)
C7 H5 0.9500
C8 O1 1.391(2)
C8 C15 1.409(3)
O1 C9 1.388(2)
C9 C10 1.373(3)
C9 C14 1.403(3)
C10 C11 1.387(3)
C10 H6 0.9500
C11 C12 1.401(3)
C11 H7 0.9500
C12 C13 1.381(3)
C12 H8 0.9500
C13 C14 1.392(3)
C13 H9 0.9500
C14 C15 1.451(3)
C15 C16 1.393(3)
C16 C17 1.391(3)
C16 H10 0.9500
C17 N1 1.402(2)
N1 C18 1.390(2)
N1 C19 1.431(2)
C19 C20 1.384(3)
C19 C24 1.388(3)
C20 C21 1.388(3)
C20 H11 0.9500
C21 C22 1.396(3)
C21 H12 0.9500
C22 O2 1.381(2)
C22 C23 1.386(3)
C23 C24 1.394(3)
C23 H13 0.9500
C24 H14 0.9500
O2 C25 1.441(2)
C25 C26 1.507(3)
C25 H15 0.9900
C25 H16 0.9900
C26 C27 1.527(3)
C26 H17 0.9900
C26 H18 0.9900
C27 C28 1.521(3)
C27 H19 0.9900
C27 H20 0.9900
C28 C29 1.519(3)
C28 H21 0.9900
C28 H22 0.9900
C29 C30 1.523(3)
C29 H23 0.9900
C29 H24 0.9900
C30 C31 1.523(3)
C30 H25 0.9900
C30 H26 0.9900
C31 C32 1.524(3)
C31 H27 0.9900
C31 H28 0.9900
C32 C33 1.518(3)
C32 H29 0.9900
C32 H30 0.9900
C33 C34 1.529(3)
C33 H31 0.9900
C33 H32 0.9900
C34 H33 0.9800
C34 H34 0.9800
C34 H35 0.9800

loop_
_geom_torsion_atom_site_label_1
_geom_torsion_atom_site_label_2
_geom_torsion_atom_site_label_3
_geom_torsion_atom_site_label_4
_geom_torsion
C18 C1 C2 C3 0.4(3)
C1 C2 C3 C4 -0.5(3)
C2 C3 C4 C5 0.5(3)
C3 C4 C5 C18 -0.4(3)
C3 C4 C5 C6 179.5(2)
C4 C5 C6 C7 2.4(4)
C18 C5 C6 C7 -177.7(2)
C4 C5 C6 C17 -178.7(2)
C18 C5 C6 C17 1.2(2)
C17 C6 C7 C8 1.5(3)
C5 C6 C7 C8 -179.7(2)
C6 C7 C8 O1 179.12(17)
C6 C7 C8 C15 -0.6(3)
C7 C8 O1 C9 -179.30(18)
C15 C8 O1 C9 0.5(2)
C8 O1 C9 C10 -179.45(19)
C8 O1 C9 C14 0.0(2)
O1 C9 C10 C11 -179.53(17)
C14 C9 C10 C11 1.1(3)
C9 C10 C11 C12 -0.1(3)
C10 C11 C12 C13 -0.2(3)
C11 C12 C13 C14 -0.4(3)
C12 C13 C14 C9 1.2(3)
C12 C13 C14 C15 -179.7(2)
C10 C9 C14 C13 -1.6(3)
O1 C9 C14 C13 178.91(16)
C10 C9 C14 C15 179.01(18)
O1 C9 C14 C15 -0.5(2)
C7 C8 C15 C16 -0.9(3)
O1 C8 C15 C16 179.34(17)
C7 C8 C15 C14 179.02(18)
O1 C8 C15 C14 -0.7(2)
C13 C14 C15 C16 1.4(4)
C9 C14 C15 C16 -179.4(2)
C13 C14 C15 C8 -178.5(2)
C9 C14 C15 C8 0.7(2)
C8 C15 C16 C17 1.4(3)
C14 C15 C16 C17 -178.5(2)
C15 C16 C17 N1 -179.73(18)
C15 C16 C17 C6 -0.6(3)
C7 C6 C17 C16 -0.9(3)
C5 C6 C17 C16 179.98(18)
C7 C6 C17 N1 178.37(17)
C5 C6 C17 N1 -0.7(2)
C16 C17 N1 C18 179.18(19)
C6 C17 N1 C18 -0.1(2)
C16 C17 N1 C19 6.9(3)
C6 C17 N1 C19 -172.35(17)
C17 N1 C18 C1 179.1(2)
C19 N1 C18 C1 -8.7(3)
C17 N1 C18 C5 0.9(2)
C19 N1 C18 C5 173.06(17)
C2 C1 C18 N1 -178.26(19)
C2 C1 C18 C5 -0.2(3)
C4 C5 C18 N1 178.63(17)
C6 C5 C18 N1 -1.3(2)
C4 C5 C18 C1 0.3(3)
C6 C5 C18 C1 -179.67(18)
C18 N1 C19 C20 126.5(2)
C17 N1 C19 C20 -62.5(3)
C18 N1 C19 C24 -53.5(3)
C17 N1 C19 C24 117.4(2)
C24 C19 C20 C21 0.0(3)
N1 C19 C20 C21 179.94(16)
C19 C20 C21 C22 1.5(3)
C20 C21 C22 O2 179.52(16)
C20 C21 C22 C23 -2.1(3)
O2 C22 C23 C24 179.36(17)
C21 C22 C23 C24 1.1(3)
C20 C19 C24 C23 -1.0(3)
N1 C19 C24 C23 179.10(17)
C22 C23 C24 C19 0.4(3)
C23 C22 O2 C25 1.3(3)
C21 C22 O2 C25 179.62(16)
C22 O2 C25 C26 -179.87(15)
O2 C25 C26 C27 -175.05(15)
C25 C26 C27 C28 -178.81(17)
C26 C27 C28 C29 -178.17(17)
C27 C28 C29 C30 -178.46(17)
C28 C29 C30 C31 -178.56(17)
C29 C30 C31 C32 179.84(17)
C30 C31 C32 C33 -178.74(17)
C31 C32 C33 C34 178.26(18)
